data_7219168
loop_
_publ_author_name
'He, Yan-Fei'
'Chen, Di-Ming'
'Xu, Hang'
'Cheng, Peng'

_publ_section_title
;
 Structural diversity of luminescent lanthanide metal--organic frameworks
 based on a V-shaped ligand
;
_journal_issue 12
_journal_name_full CrystEngComm
_journal_page_first 2471
_journal_paper_doi 10.1039/C4CE02380C
_journal_volume 17
_journal_year 2015
_chemical_formula_moiety '0.25(C200 H184 Eu8 N8 O76)'
_chemical_formula_sum 'C50 H46 Eu2 N2 O19'
_chemical_formula_weight 1282.81
_chemical_name_systematic
;
 ? 
;
_space_group_crystal_system monoclinic
_space_group_IT_number 15
_space_group_name_Hall '-C 2yc'
_space_group_name_H-M_alt 'C 1 2/c 1'
_symmetry_space_group_name_Hall '-C 2yc'
_symmetry_space_group_name_H-M 'C 1 2/c 1'
_atom_sites_solution_hydrogens geom
_atom_sites_solution_primary direct
_atom_sites_solution_secondary difmap
_audit_creation_date 2014-08-12
_audit_creation_method
;
Olex2 1.2
(compiled 2014.06.27 svn.r2953 for OlexSys, GUI svn.r4862)
;
_audit_update_record
;
2014-10-20 deposited with the CCDC.
2014-12-23 downloaded from the CCDC.
;
_cell_angle_alpha 90.00
_cell_angle_beta 107.086(3)
_cell_angle_gamma 90.00
_cell_formula_units_Z 4
_cell_length_a 30.4852(10)
_cell_length_b 9.0518(3)
_cell_length_c 20.1865(7)
_cell_measurement_reflns_used 11265
_cell_measurement_temperature 129.8(5)
_cell_measurement_theta_max 28.8060
_cell_measurement_theta_min 3.4450
_cell_volume 5324.5(3)
_computing_cell_refinement
;
CrysAlisPro, Agilent Technologies,
Version 1.171.36.32 (release 02-08-2013 CrysAlis171 .NET)
(compiled Aug  2 2013,16:46:58)
;
_computing_data_collection
;
CrysAlisPro, Agilent Technologies,
Version 1.171.36.32 (release 02-08-2013 CrysAlis171 .NET)
(compiled Aug  2 2013,16:46:58)
;
_computing_data_reduction
;
CrysAlisPro, Agilent Technologies,
Version 1.171.36.32 (release 02-08-2013 CrysAlis171 .NET)
(compiled Aug  2 2013,16:46:58)
;
_computing_molecular_graphics 'Olex2 (Dolomanov et al., 2009)'
_computing_publication_material 'Olex2 (Dolomanov et al., 2009)'
_computing_structure_refinement 'XL (Sheldrick, 2008)'
_computing_structure_solution 'XS (Sheldrick, 2008)'
_diffrn_ambient_temperature 129.8(5)
_diffrn_detector_area_resol_mean 16.2116
_diffrn_measured_fraction_theta_full 0.998
_diffrn_measured_fraction_theta_max 0.998
_diffrn_measurement_details
;
  1 omega   67.00   92.00   1.0000   15.0000
omega____ theta____ kappa____ phi______ frames
    -       18.0372  178.0000 -120.0000 25

  2 omega  -49.00   48.00   1.0000   15.0000
omega____ theta____ kappa____ phi______ frames
    -       18.0372  -77.0000  -90.0000 97

  3 omega  -10.00   85.00   1.0000   15.0000
omega____ theta____ kappa____ phi______ frames
    -       18.0372   77.0000   30.0000 95

  4 omega   25.00   60.00   1.0000   15.0000
omega____ theta____ kappa____ phi______ frames
    -       18.0372  -99.0000 -180.0000 35

  5 omega   11.00   62.00   1.0000   15.0000
omega____ theta____ kappa____ phi______ frames
    -       18.0372   57.0000 -120.0000 51

  6 omega   -9.00   18.00   1.0000   15.0000
omega____ theta____ kappa____ phi______ frames
    -       18.0372   77.0000  150.0000 27

  7 omega  -12.00   61.00   1.0000   15.0000
omega____ theta____ kappa____ phi______ frames
    -       18.0372  -19.0000   60.0000 73

  8 omega    5.00   34.00   1.0000   15.0000
omega____ theta____ kappa____ phi______ frames
    -      -18.8185   -4.0000 -132.9389 29

  9 omega  -79.00  -54.00   1.0000   15.0000
omega____ theta____ kappa____ phi______ frames
    -      -18.8185   -4.0000 -132.9389 25
;
_diffrn_measurement_device_type 'SuperNova, Single source at offset, Eos'
_diffrn_measurement_method '\w scans'
_diffrn_orient_matrix_UB_11 0.0083205000
_diffrn_orient_matrix_UB_12 0.0722134000
_diffrn_orient_matrix_UB_13 -0.0027369000
_diffrn_orient_matrix_UB_21 0.0224789000
_diffrn_orient_matrix_UB_22 -0.0286517000
_diffrn_orient_matrix_UB_23 0.0058725000
_diffrn_orient_matrix_UB_31 -0.0042551000
_diffrn_orient_matrix_UB_32 -0.0100636000
_diffrn_orient_matrix_UB_33 -0.0361934000
_diffrn_radiation_monochromator mirror
_diffrn_radiation_type MoK\a
_diffrn_radiation_wavelength 0.71073
_diffrn_reflns_av_R_equivalents 0.0485
_diffrn_reflns_av_unetI/netI 0.0423
_diffrn_reflns_limit_h_max 34
_diffrn_reflns_limit_h_min -36
_diffrn_reflns_limit_k_max 10
_diffrn_reflns_limit_k_min -10
_diffrn_reflns_limit_l_max 24
_diffrn_reflns_limit_l_min -23
_diffrn_reflns_number 20344
_diffrn_reflns_theta_full 25.01
_diffrn_reflns_theta_max 25.01
_diffrn_reflns_theta_min 2.97
_diffrn_source 'SuperNova (Mo) X-ray Source'
_exptl_absorpt_coefficient_mu 2.408
_exptl_absorpt_correction_T_max 1.00000
_exptl_absorpt_correction_T_min 0.82947
_exptl_absorpt_correction_type multi-scan
_exptl_absorpt_process_details
;
CrysAlisPro, Agilent Technologies,
Version 1.171.36.32 (release 02-08-2013 CrysAlis171 .NET)
(compiled Aug  2 2013,16:46:58)
Empirical absorption correction using spherical harmonics,
 implemented in SCALE3 ABSPACK scaling algorithm.
;
_exptl_crystal_density_diffrn 1.600
_exptl_crystal_density_method 'not measured'
_exptl_crystal_F_000 2552
_exptl_crystal_size_max 0.2
_exptl_crystal_size_mid 0.2
_exptl_crystal_size_min 0.2
_refine_diff_density_max 6.025
_refine_diff_density_min -1.326
_refine_diff_density_rms 0.214
_refine_ls_extinction_method none
_refine_ls_goodness_of_fit_ref 1.036
_refine_ls_hydrogen_treatment constr
_refine_ls_matrix_type full
_refine_ls_number_parameters 356
_refine_ls_number_reflns 4687
_refine_ls_number_restraints 171
_refine_ls_restrained_S_all 1.038
_refine_ls_R_factor_all 0.0532
_refine_ls_R_factor_gt 0.0485
_refine_ls_shift/su_max 0.053
_refine_ls_shift/su_mean 0.002
_refine_ls_structure_factor_coef Fsqd
_refine_ls_weighting_details 'calc w=1/[\s^2^(Fo^2^)+(0.0800P)^2^+47.3220P] where P=(Fo^2^+2Fc^2^)/3'
_refine_ls_weighting_scheme calc
_refine_ls_wR_factor_gt 0.1256
_refine_ls_wR_factor_ref 0.1312
_reflns_number_gt 4172
_reflns_number_total 4687
_reflns_threshold_expression >2sigma(I)
_cod_data_source_file c4ce02380c2.cif
_cod_data_source_block p130511i-p
_cod_depositor_comments 'Adding full bibliography for 7219168--7219173.cif.'
_cod_database_code 7219168
_chemical_oxdiff_formula 'C Eu'
_reflns_odcompleteness_completeness 99.77
_reflns_odcompleteness_iscentric 1
_reflns_odcompleteness_theta 26.32
_olex2_refinement_description
;
1. Fixed Uiso
 At 1.2 times of:
  All C(H) groups, All C(H,H) groups
 At 1.5 times of:
  All C(H,H,H) groups, All C(H,H,H,H,H,H) groups, All O(H,H) groups
2. Restrained distances
 C25-N1A \\sim N1A-C24B
 with sigma of 0.02
 C23A-N1B \\sim N1B-C25
 with sigma of 0.02
 C23B-C22A \\sim C22B-C24A
 with sigma of 0.02
3. Uiso/Uaniso restraints and constraints
O9 \\sim N1B \\sim C25 \\sim C22B: within 3.8A with sigma of 0.01 and sigma for
terminal atoms of 0.01
Uanis(C11A) \\sim Ueq, Uanis(O8A) \\sim Ueq, Uanis(C13A) \\sim Ueq, Uanis(C12A)
\\sim Ueq, Uanis(C11B) \\sim Ueq, Uanis(C12B) \\sim Ueq, Uanis(C13B) \\sim Ueq,
Uanis(O8B) \\sim Ueq, Uanis(C16B) \\sim Ueq, Uanis(C17A) \\sim Ueq, Uanis(C16A)
\\sim Ueq, Uanis(C21A) \\sim Ueq, Uanis(C20A) \\sim Ueq, Uanis(C19A) \\sim Ueq,
Uanis(C18A) \\sim Ueq, Uanis(C21B) \\sim Ueq, Uanis(C20B) \\sim Ueq,
Uanis(C19B) \\sim Ueq, Uanis(C18B) \\sim Ueq, Uanis(C17B) \\sim Ueq: with sigma
of 0.01 and sigma for terminal atoms of 0.01
Uanis(C24A) \\sim Ueq, Uanis(C24B) \\sim Ueq: with sigma of 0.005 and sigma for
terminal atoms of 0.01
Uanis(C11A) = Uanis(C11B)
Uanis(C12A) = Uanis(C12B)
Uanis(C13A) = Uanis(C13B)
Uanis(O8A) = Uanis(O8B)
Uanis(C16A) = Uanis(C16B)
Uanis(C21A) = Uanis(C21B)
Uanis(C20A) = Uanis(C20B)
Uanis(C19A) = Uanis(C19B)
Uanis(C18A) = Uanis(C18B)
Uanis(C17A) = Uanis(C17B)
Uanis(C22B) = Uanis(C22A)
Uanis(N1A) = Uanis(N1B)
Uanis(C23A) = Uanis(C23B)
Uanis(C24A) = Uanis(C24B)
4. Others
 Sof(H14a)=Sof(C11A)=Sof(H11A)=Sof(O8A)=Sof(C13A)=Sof(C12A)=Sof(H12A)=1-FVAR(1)
 Sof(H14)=Sof(C11B)=Sof(H11B)=Sof(C12B)=Sof(H12B)=Sof(C13B)=Sof(O8B)=FVAR(1)
 Sof(C17A)=Sof(H17A)=Sof(C16A)=Sof(C21A)=Sof(H21A)=Sof(C20A)=Sof(H20A)=
 Sof(C19A)=Sof(C18A)=Sof(H18A)=1-FVAR(2)
 Sof(C16B)=Sof(C21B)=Sof(H21B)=Sof(C20B)=Sof(H20B)=Sof(C19B)=Sof(C18B)=
 Sof(H18B)=Sof(C17B)=Sof(H17B)=FVAR(2)
 Sof(N1B)=Sof(H25d)=Sof(H25e)=Sof(H25f)=Sof(C24A)=Sof(H24a)=Sof(H24b)=
 Sof(H24c)=Sof(C23A)=Sof(H23a)=Sof(H23b)=Sof(H23c)=Sof(C22B)=1-FVAR(3)
 Sof(H25a)=Sof(H25b)=Sof(H25c)=Sof(N1A)=Sof(C22A)=Sof(C23B)=Sof(H23d)=
 Sof(H23e)=Sof(H23f)=Sof(C24B)=Sof(H24d)=Sof(H24e)=Sof(H24f)=FVAR(3)
5.a Rotating group:
 O10(H10a,H10b)
5.b Me refined with riding coordinates:
 C25(H25d,H25e,H25f), C25(H25a,H25b,H25c)
5.c Aromatic/amide H refined with riding coordinates:
 C5(H5), C3(H3), C15(H15), C2(H2), C6(H6), C14(H14a), C14(H14), C11A(H11A),
 C17A(H17A), C21A(H21A), C20A(H20A), C18A(H18A), C12A(H12A), C11B(H11B),
 C12B(H12B), C21B(H21B), C20B(H20B), C18B(H18B), C17B(H17B)
5.d Fitted hexagon refined as free rotating group:
 C17A(C16A,C21A,C20A,C19A,C18A), C16B(C21B,C20B,C19B,C18B,C17B)
5.e Idealised Me refined as rotating group:
 C24A(H24a,H24b,H24c), C23A(H23a,H23b,H23c), C23B(H23d,H23e,H23f), C24B(H24d,
 H24e,H24f)
;
_olex2_submission_special_instructions 'No special instructions were received'

loop_
_space_group_symop_id
_space_group_symop_operation_xyz
1 'x, y, z'
2 '-x, y, -z+1/2'
3 'x+1/2, y+1/2, z'
4 '-x+1/2, y+1/2, -z+1/2'
5 '-x, -y, -z'
6 'x, -y, z-1/2'
7 '-x+1/2, -y+1/2, -z'
8 'x+1/2, -y+1/2, z-1/2'

loop_
_atom_site_label
_atom_site_type_symbol
_atom_site_fract_x
_atom_site_fract_y
_atom_site_fract_z
_atom_site_U_iso_or_equiv
_atom_site_adp_type
_atom_site_occupancy
_atom_site_calc_flag
_atom_site_disorder_assembly
_atom_site_disorder_group
_atom_site_site_symmetry_order
_atom_site_refinement_flags_posn
_atom_site_refinement_flags_adp
_atom_site_refinement_flags_occupancy
Eu1 Eu 0.249846(9) 0.97281(3) 0.072761(13) 0.01477(14) Uani 1 d . . 1 . . .
O6 O 0.18081(14) 0.8779(5) -0.0017(2) 0.0276(10) Uani 1 d . . 1 . . .
O5 O 0.19357(16) 1.0318(5) 0.1354(2) 0.0317(11) Uani 1 d A . 1 . . .
O1 O 0.5000 1.4205(8) 0.2500 0.052(2) Uani 1 d . . 2 S T P
O3 O 0.31688(16) 1.0266(5) 0.1812(2) 0.0278(10) Uani 1 d A . 1 . . .
O2 O 0.30067(14) 1.1864(5) 0.0964(2) 0.0271(10) Uani 1 d A . 1 . . .
O10 O 0.24953(14) 1.0770(5) -0.0382(2) 0.0240(9) Uani 1 d . . 1 . . .
H10A H 0.2451 1.0071 -0.0693 0.036 Uiso 1 d . . 1 GR . .
H10B H 0.2758 1.1197 -0.0348 0.036 Uiso 1 d . . 1 GR . .
O4 O 0.19557(14) 1.1831(5) 0.0509(2) 0.0250(9) Uani 1 d A . 1 . . .
O9 O 0.24835(16) 0.7611(5) 0.1335(2) 0.0282(9) Uani 1 d . . 1 . . .
O7 O 0.19567(14) 0.6608(5) -0.0409(2) 0.0306(10) Uani 1 d . . 1 . . .
N1B N 0.2272(3) 0.5551(9) 0.1770(4) 0.0295(16) Uani 0.654(9) d A 2 1 . . .
C4 C 0.37359(19) 1.2110(7) 0.1794(3) 0.0215(12) Uani 1 d A . 1 . . .
C7 C 0.3280(2) 1.1377(6) 0.1518(3) 0.0205(12) Uani 1 d . . 1 . . .
C10 C 0.1185(2) 0.7225(9) -0.0543(5) 0.048(2) Uani 1 d . . 1 . . .
C5 C 0.4055(2) 1.1605(7) 0.2394(3) 0.0307(15) Uani 1 d . . 1 . . .
H5 H 0.3981 1.0821 0.2639 0.037 Uiso 1 calc A . 1 R . .
C8 C 0.1757(2) 1.1330(7) 0.0939(3) 0.0253(14) Uani 1 d . . 1 . . .
C9 C 0.16887(19) 0.7565(7) -0.0307(3) 0.0232(13) Uani 1 d B . 1 . . .
C3 C 0.3853(2) 1.3290(7) 0.1435(3) 0.0266(14) Uani 1 d . . 1 . . .
H3 H 0.3641 1.3631 0.1032 0.032 Uiso 1 calc A . 1 R . .
C25 C 0.2393(3) 0.4081(8) 0.2092(4) 0.0432(17) Uani 1 d . . 1 . . .
H25D H 0.2280 0.3997 0.2487 0.065 Uiso 0.654(9) calc A 2 1 R . .
H25E H 0.2720 0.3964 0.2236 0.065 Uiso 0.654(9) calc A 2 1 R . .
H25F H 0.2256 0.3326 0.1761 0.065 Uiso 0.654(9) calc A 2 1 R . .
H25A H 0.2216 0.4332 0.2398 0.065 Uiso 0.346(9) calc A 1 1 R . .
H25B H 0.2628 0.3390 0.2317 0.065 Uiso 0.346(9) calc A 1 1 R . .
H25C H 0.2196 0.3644 0.1677 0.065 Uiso 0.346(9) calc A 1 1 R . .
C15 C 0.0867(2) 0.7958(7) -0.0307(4) 0.0308(15) Uani 1 d B . 1 . . .
H15 H 0.0963 0.8743 -0.0002 0.037 Uiso 1 calc . . 1 R . .
C2 C 0.4278(2) 1.3964(8) 0.1668(4) 0.0355(16) Uani 1 d A . 1 . . .
H2 H 0.4352 1.4754 0.1427 0.043 Uiso 1 calc . . 1 R . .
C1 C 0.4593(2) 1.3435(7) 0.2272(4) 0.0330(16) Uani 1 d . . 1 . . .
C6 C 0.4484(2) 1.2265(8) 0.2631(4) 0.0369(17) Uani 1 d A . 1 . . .
H6 H 0.4698 1.1917 0.3030 0.044 Uiso 1 calc . . 1 R . .
C14 C 0.0409(2) 0.7565(9) -0.0508(5) 0.053(2) Uani 1 d . . 1 . . .
H14A H 0.0212 0.7812 -0.0250 0.064 Uiso 0.544(6) calc B 2 1 R . .
H14 H 0.0183 0.8247 -0.0496 0.064 Uiso 0.456(6) calc B 1 1 R . .
C24A C 0.3086(6) 0.5979(17) 0.1914(12) 0.042(4) Uani 0.654(9) d A 2 1 . U .
H24A H 0.3151 0.5204 0.1632 0.063 Uiso 0.654(9) calc A 2 1 GR . .
H24B H 0.3151 0.5640 0.2383 0.063 Uiso 0.654(9) calc A 2 1 GR . .
H24C H 0.3275 0.6822 0.1900 0.063 Uiso 0.654(9) calc A 2 1 GR . .
C23A C 0.1797(7) 0.611(7) 0.152(4) 0.057(6) Uani 0.654(9) d A 2 1 . . .
H23A H 0.1645 0.5676 0.1077 0.086 Uiso 0.654(9) calc A 2 1 GR . .
H23B H 0.1802 0.7169 0.1469 0.086 Uiso 0.654(9) calc A 2 1 GR . .
H23C H 0.1635 0.5864 0.1844 0.086 Uiso 0.654(9) calc A 2 1 GR . .
C22B C 0.2587(4) 0.6408(12) 0.1642(5) 0.0279(19) Uani 0.654(9) d A 2 1 . . .
C11A C 0.1022(4) 0.6394(15) -0.1207(7) 0.035(2) Uani 0.544(6) d B 2 1 . U .
H11A H 0.1227 0.6077 -0.1440 0.042 Uiso 0.544(6) calc B 2 1 R . .
O8A O -0.0197(3) 0.6231(12) -0.1448(6) 0.053(2) Uani 0.544(6) d B 2 1 . U .
C13A C 0.0250(4) 0.6705(15) -0.1177(7) 0.036(2) Uani 0.544(6) d B 2 1 . U .
C17A C -0.0706(3) 0.8304(11) -0.1578(5) 0.041(3) Uani 0.497(7) d B 2 1 . U .
H17A H -0.0561 0.8777 -0.1864 0.049 Uiso 0.497(7) calc B 2 1 R . .
C16A C -0.0535(3) 0.6974(11) -0.1262(6) 0.039(3) Uani 0.497(7) d B 2 1 G U .
C21A C -0.0753(3) 0.6267(9) -0.0834(6) 0.046(3) Uani 0.497(7) d B 2 1 G U .
H21A H -0.0639 0.5378 -0.0623 0.055 Uiso 0.497(7) calc B 2 1 R . .
C20A C -0.1142(3) 0.6890(10) -0.0723(5) 0.030(2) Uani 0.497(7) d B 2 1 G U .
H20A H -0.1288 0.6417 -0.0437 0.037 Uiso 0.497(7) calc B 2 1 R . .
C19A C -0.1313(3) 0.8220(11) -0.1039(5) 0.023(2) Uani 0.497(7) d . 2 1 G U .
C18A C -0.1095(3) 0.8927(10) -0.1466(5) 0.032(3) Uani 0.497(7) d B 2 1 G U .
H18A H -0.1210 0.9816 -0.1678 0.038 Uiso 0.497(7) calc B 2 1 R . .
C12A C 0.0556(5) 0.6107(17) -0.1467(8) 0.047(3) Uani 0.544(6) d B 2 1 . U .
H12A H 0.0451 0.5490 -0.1849 0.056 Uiso 0.544(6) calc B 2 1 R . .
C11B C 0.1055(5) 0.5723(19) -0.0736(8) 0.035(2) Uani 0.456(6) d B 1 1 . U .
H11B H 0.1280 0.5050 -0.0762 0.042 Uiso 0.456(6) calc B 1 1 R . .
C12B C 0.0615(6) 0.526(2) -0.0881(10) 0.047(3) Uani 0.456(6) d B 1 1 . U .
H12B H 0.0531 0.4340 -0.1085 0.056 Uiso 0.456(6) calc B 1 1 R . .
C13B C 0.0295(5) 0.6139(18) -0.0727(9) 0.036(2) Uani 0.456(6) d B 1 1 . U .
O8B O -0.0139(4) 0.5535(15) -0.0862(8) 0.053(2) Uani 0.456(6) d B 1 1 . U .
C16B C -0.0497(3) 0.6404(11) -0.0820(6) 0.039(3) Uani 0.503(7) d B 1 1 . U .
C21B C -0.0729(3) 0.6032(9) -0.0345(5) 0.046(3) Uani 0.503(7) d B 1 1 G U .
H21B H -0.0615 0.5292 -0.0021 0.055 Uiso 0.503(7) calc B 1 1 R . .
C20B C -0.1131(3) 0.6768(11) -0.0355(5) 0.030(2) Uani 0.503(7) d B 1 1 G U .
H20B H -0.1286 0.6519 -0.0037 0.037 Uiso 0.503(7) calc B 1 1 R . .
C19B C -0.1301(3) 0.7874(11) -0.0839(5) 0.023(2) Uani 0.503(7) d . 1 1 G U .
C18B C -0.1069(3) 0.8246(11) -0.1315(5) 0.032(3) Uani 0.503(7) d B 1 1 G U .
H18B H -0.1183 0.8986 -0.1639 0.038 Uiso 0.503(7) calc B 1 1 R . .
C17B C -0.0667(3) 0.7510(12) -0.1305(5) 0.041(3) Uani 0.503(7) d B 1 1 G U .
H17B H -0.0512 0.7759 -0.1623 0.049 Uiso 0.503(7) calc B 1 1 R . .
N1A N 0.2608(6) 0.5445(18) 0.1910(9) 0.0295(16) Uani 0.346(9) d A 1 1 . . .
C22A C 0.2334(8) 0.649(2) 0.1581(11) 0.0279(19) Uani 0.346(9) d A 1 1 . . .
C23B C 0.1833(13) 0.613(13) 0.146(8) 0.057(6) Uani 0.346(9) d A 1 1 . . .
H23D H 0.1691 0.6898 0.1656 0.086 Uiso 0.346(9) calc A 1 1 GR . .
H23E H 0.1807 0.5207 0.1685 0.086 Uiso 0.346(9) calc A 1 1 GR . .
H23F H 0.1682 0.6050 0.0975 0.086 Uiso 0.346(9) calc A 1 1 GR . .
C24B C 0.3090(11) 0.553(4) 0.191(2) 0.042(4) Uani 0.346(9) d A 1 1 . U .
H24D H 0.3235 0.6361 0.2178 0.063 Uiso 0.346(9) calc A 1 1 GR . .
H24E H 0.3101 0.5637 0.1440 0.063 Uiso 0.346(9) calc A 1 1 GR . .
H24F H 0.3247 0.4639 0.2103 0.063 Uiso 0.346(9) calc A 1 1 GR . .

loop_
_atom_site_aniso_label
_atom_site_aniso_U_11
_atom_site_aniso_U_22
_atom_site_aniso_U_33
_atom_site_aniso_U_23
_atom_site_aniso_U_13
_atom_site_aniso_U_12
Eu1 0.0098(2) 0.0152(2) 0.0192(2) -0.00066(10) 0.00392(13) 0.00079(10)
O6 0.019(2) 0.027(3) 0.032(2) -0.0055(19) -0.0010(18) -0.0033(18)
O5 0.026(3) 0.045(3) 0.028(3) 0.002(2) 0.014(2) 0.002(2)
O1 0.012(3) 0.029(4) 0.096(6) 0.000 -0.013(4) 0.000
O3 0.023(2) 0.031(3) 0.025(2) 0.0048(18) -0.0010(19) -0.0050(18)
O2 0.017(2) 0.026(2) 0.031(2) 0.0031(19) -0.0050(18) -0.0053(18)
O10 0.023(2) 0.031(2) 0.018(2) -0.0027(18) 0.0054(17) -0.0038(19)
O4 0.020(2) 0.018(2) 0.037(2) 0.0020(18) 0.0091(19) 0.0026(17)
O9 0.038(2) 0.020(2) 0.025(2) 0.0055(17) 0.0064(18) -0.0027(18)
O7 0.013(2) 0.027(2) 0.054(3) -0.003(2) 0.013(2) 0.0077(18)
N1B 0.045(4) 0.020(3) 0.023(3) -0.001(3) 0.010(3) -0.004(4)
C4 0.013(3) 0.021(3) 0.028(3) -0.005(2) 0.002(2) 0.001(2)
C7 0.016(3) 0.018(3) 0.028(3) -0.004(2) 0.007(2) 0.001(2)
C10 0.012(3) 0.046(5) 0.082(6) -0.036(4) 0.009(3) -0.002(3)
C5 0.022(3) 0.029(4) 0.034(3) 0.001(3) -0.002(3) -0.001(3)
C8 0.013(3) 0.029(3) 0.034(3) -0.019(3) 0.007(3) -0.005(3)
C9 0.013(3) 0.029(3) 0.027(3) 0.000(3) 0.005(2) -0.003(3)
C3 0.012(3) 0.029(3) 0.034(3) 0.003(3) -0.001(2) 0.003(2)
C25 0.069(4) 0.028(3) 0.031(3) 0.006(3) 0.012(3) -0.008(3)
C15 0.021(3) 0.022(3) 0.049(4) -0.007(3) 0.011(3) 0.003(3)
C2 0.018(3) 0.028(4) 0.059(5) 0.008(3) 0.008(3) 0.002(3)
C1 0.012(3) 0.023(3) 0.056(4) -0.003(3) -0.002(3) -0.001(3)
C6 0.021(3) 0.035(4) 0.041(4) -0.002(3) -0.012(3) 0.001(3)
C14 0.021(4) 0.039(4) 0.104(7) -0.034(5) 0.025(4) -0.001(3)
C24A 0.040(4) 0.041(8) 0.042(4) 0.000(6) 0.009(3) 0.012(5)
C23A 0.038(6) 0.093(8) 0.037(11) -0.002(7) 0.005(6) 0.001(7)
C22B 0.046(5) 0.018(3) 0.023(3) -0.008(3) 0.016(4) -0.004(4)
C11A 0.020(4) 0.040(5) 0.046(5) -0.017(4) 0.010(4) 0.000(4)
O8A 0.019(3) 0.055(4) 0.083(5) -0.028(4) 0.013(4) 0.002(3)
C13A 0.018(4) 0.039(5) 0.049(5) -0.012(4) 0.008(4) 0.000(4)
C17A 0.024(4) 0.052(6) 0.050(5) -0.006(4) 0.017(4) -0.001(5)
C16A 0.021(4) 0.038(5) 0.063(6) -0.017(4) 0.018(5) 0.000(4)
C21A 0.034(5) 0.036(5) 0.060(6) -0.005(5) 0.003(5) 0.009(4)
C20A 0.024(4) 0.027(4) 0.042(6) -0.002(5) 0.012(5) -0.001(3)
C19A 0.015(3) 0.023(5) 0.030(5) -0.005(4) 0.004(3) -0.001(3)
C18A 0.027(4) 0.036(6) 0.037(5) 0.000(5) 0.014(4) -0.001(5)
C12A 0.030(5) 0.046(5) 0.063(5) -0.025(4) 0.013(4) 0.004(4)
C11B 0.020(4) 0.040(5) 0.046(5) -0.017(4) 0.010(4) 0.000(4)
C12B 0.030(5) 0.046(5) 0.063(5) -0.025(4) 0.013(4) 0.004(4)
C13B 0.018(4) 0.039(5) 0.049(5) -0.012(4) 0.008(4) 0.000(4)
O8B 0.019(3) 0.055(4) 0.083(5) -0.028(4) 0.013(4) 0.002(3)
C16B 0.021(4) 0.038(5) 0.063(6) -0.017(4) 0.018(5) 0.000(4)
C21B 0.034(5) 0.036(5) 0.060(6) -0.005(5) 0.003(5) 0.009(4)
C20B 0.024(4) 0.027(4) 0.042(6) -0.002(5) 0.012(5) -0.001(3)
C19B 0.015(3) 0.023(5) 0.030(5) -0.005(4) 0.004(3) -0.001(3)
C18B 0.027(4) 0.036(6) 0.037(5) 0.000(5) 0.014(4) -0.001(5)
C17B 0.024(4) 0.052(6) 0.050(5) -0.006(4) 0.017(4) -0.001(5)
N1A 0.045(4) 0.020(3) 0.023(3) -0.001(3) 0.010(3) -0.004(4)
C22A 0.046(5) 0.018(3) 0.023(3) -0.008(3) 0.016(4) -0.004(4)
C23B 0.038(6) 0.093(8) 0.037(11) -0.002(7) 0.005(6) 0.001(7)
C24B 0.040(4) 0.041(8) 0.042(4) 0.000(6) 0.009(3) 0.012(5)

loop_
_atom_type_symbol
_atom_type_description
_atom_type_scat_dispersion_real
_atom_type_scat_dispersion_imag
_atom_type_scat_source
C C 0.0033 0.0016 'International Tables Vol C Tables 4.2.6.8 and 6.1.1.4'
H H 0.0000 0.0000 'International Tables Vol C Tables 4.2.6.8 and 6.1.1.4'
Eu Eu -0.1578 3.6682 'International Tables Vol C Tables 4.2.6.8 and 6.1.1.4'
N N 0.0061 0.0033 'International Tables Vol C Tables 4.2.6.8 and 6.1.1.4'
O O 0.0106 0.0060 'International Tables Vol C Tables 4.2.6.8 and 6.1.1.4'

loop_
_geom_angle_atom_site_label_1
_geom_angle_atom_site_label_2
_geom_angle_atom_site_label_3
_geom_angle
_geom_angle_site_symmetry_1
_geom_angle_site_symmetry_3
O6 Eu1 O5 77.37(16) . .
O6 Eu1 O3 161.93(15) . .
O6 Eu1 O2 144.20(15) . .
O6 Eu1 O10 78.04(15) . .
O6 Eu1 O4 75.05(15) . .
O6 Eu1 C7 169.78(16) . .
O6 Eu1 C8 71.29(16) . .
O5 Eu1 O3 91.19(16) . .
O5 Eu1 O4 52.90(15) . .
O5 Eu1 C7 101.00(16) . .
O5 Eu1 C8 26.34(17) . .
O3 Eu1 C7 26.15(15) . .
O3 Eu1 C8 104.24(16) . .
O2 Eu1 O5 103.02(16) . .
O2 Eu1 O3 51.71(14) . .
O2 Eu1 O4 77.17(15) . .
O2 Eu1 C7 25.93(15) . .
O2 Eu1 C8 93.10(16) . .
O10 Eu1 O5 124.98(15) . .
O10 Eu1 O3 120.01(14) . .
O10 Eu1 O2 72.69(14) . .
O10 Eu1 O4 73.46(14) . .
O10 Eu1 C7 95.10(16) . .
O10 Eu1 C8 98.84(17) . .
O4 Eu1 O3 109.24(14) . .
O4 Eu1 C7 95.83(15) . .
O4 Eu1 C8 26.94(17) . .
O9 Eu1 O6 83.20(16) . .
O9 Eu1 O5 77.29(16) . .
O9 Eu1 O3 80.64(15) . .
O9 Eu1 O2 132.29(15) . .
O9 Eu1 O10 145.74(15) . .
O9 Eu1 O4 128.58(15) . .
O9 Eu1 O7 80.72(17) . 7_565
O9 Eu1 C7 106.40(16) . .
O9 Eu1 C8 101.94(19) . .
O7 Eu1 O6 102.31(16) 7_565 .
O7 Eu1 O5 157.89(16) 7_565 .
O7 Eu1 O3 83.03(16) 7_565 .
O7 Eu1 O2 90.12(16) 7_565 .
O7 Eu1 O10 75.69(16) 7_565 .
O7 Eu1 O4 148.91(16) 7_565 .
O7 Eu1 C7 83.04(16) 7_565 .
O7 Eu1 C8 172.53(17) 7_565 .
C8 Eu1 C7 102.70(16) . .
C9 O6 Eu1 134.6(4) . .
C8 O5 Eu1 92.6(4) . .
C1 O1 C1 119.3(8) 2_655 .
C7 O3 Eu1 90.3(3) . .
C7 O2 Eu1 96.5(4) . .
Eu1 O10 H10A 109.9 . .
Eu1 O10 H10B 110.2 . .
H10A O10 H10B 108.6 . .
C8 O4 Eu1 91.8(4) . .
C22B O9 Eu1 163.3(7) . .
C22B O9 C22A 34.6(10) . .
C22A O9 Eu1 161.0(11) . .
C9 O7 Eu1 167.1(4) . 7_565
C23A N1B C25 124(2) . .
C22B N1B C25 121.0(10) . .
C22B N1B C23A 115(2) . .
C5 C4 C7 121.1(6) . .
C5 C4 C3 118.9(6) . .
C3 C4 C7 119.9(5) . .
O3 C7 Eu1 63.5(3) . .
O3 C7 C4 121.8(5) . .
O2 C7 Eu1 57.6(3) . .
O2 C7 O3 119.8(5) . .
O2 C7 C4 118.4(5) . .
C4 C7 Eu1 165.9(4) . .
C9 C10 C11A 115.5(7) . .
C15 C10 C9 123.6(6) . .
C15 C10 C11A 118.3(7) . .
C15 C10 C11B 112.6(8) . .
C11B C10 C9 117.1(8) . .
C11B C10 C11A 44.4(8) . .
C4 C5 H5 119.8 . .
C4 C5 C6 120.5(6) . .
C6 C5 H5 119.8 . .
O5 C8 Eu1 61.0(3) . .
O5 C8 O4 121.0(5) . .
O5 C8 C19A 110(2) . 5_575
O5 C8 C19B 129.3(19) . 5_575
O4 C8 Eu1 61.3(3) . .
O4 C8 C19A 129(2) . 5_575
O4 C8 C19B 109.8(18) . 5_575
C19A C8 Eu1 164.9(14) 5_575 .
C19A C8 C19B 19(3) 5_575 5_575
C19B C8 Eu1 164.2(17) 5_575 .
O6 C9 C10 117.4(6) . .
O7 C9 O6 125.0(5) . .
O7 C9 C10 117.6(6) . .
C4 C3 H3 119.4 . .
C2 C3 C4 121.2(6) . .
C2 C3 H3 119.4 . .
N1B C25 H25D 109.5 . .
N1B C25 H25E 109.5 . .
N1B C25 H25F 109.5 . .
N1B C25 H25A 87.5 . .
N1B C25 H25B 148.0 . .
N1B C25 H25C 88.7 . .
N1B C25 N1A 38.5(7) . .
H25D C25 H25E 109.5 . .
H25D C25 H25F 109.5 . .
H25D C25 H25A 22.6 . .
H25D C25 H25B 87.5 . .
H25D C25 H25C 114.0 . .
H25E C25 H25F 109.5 . .
H25E C25 H25A 124.2 . .
H25E C25 H25B 38.5 . .
H25E C25 H25C 123.2 . .
H25F C25 H25A 113.9 . .
H25F C25 H25B 88.7 . .
H25F C25 H25C 21.3 . .
H25A C25 H25B 109.5 . .
H25A C25 H25C 109.5 . .
H25B C25 H25C 109.5 . .
N1A C25 H25D 124.0 . .
N1A C25 H25E 70.9 . .
N1A C25 H25F 123.3 . .
N1A C25 H25A 109.5 . .
N1A C25 H25B 109.5 . .
N1A C25 H25C 109.5 . .
C10 C15 H15 119.0 . .
C10 C15 C14 122.1(6) . .
C14 C15 H15 119.0 . .
C3 C2 H2 120.7 . .
C3 C2 C1 118.7(6) . .
C1 C2 H2 120.7 . .
O1 C1 C2 116.0(6) . .
O1 C1 C6 123.0(6) . .
C6 C1 C2 120.9(6) . .
C5 C6 H6 120.1 . .
C1 C6 C5 119.8(6) . .
C1 C6 H6 120.1 . .
C15 C14 H14A 122.4 . .
C15 C14 H14 120.9 . .
C15 C14 C13A 115.2(8) . .
H14A C14 H14 38.9 . .
C13A C14 H14A 122.4 . .
C13A C14 H14 108.7 . .
C13B C14 C15 118.3(9) . .
C13B C14 H14A 105.2 . .
C13B C14 H14 120.9 . .
C13B C14 C13A 41.0(9) . .
H24A C24A H24B 109.5 . .
H24A C24A H24C 109.5 . .
H24B C24A H24C 109.5 . .
C22B C24A H24A 109.5 . .
C22B C24A H24B 109.5 . .
C22B C24A H24C 109.5 . .
N1B C23A H23A 109.4 . .
N1B C23A H23B 109.5 . .
N1B C23A H23C 109.5 . .
H23A C23A H23B 109.5 . .
H23A C23A H23C 109.5 . .
H23B C23A H23C 109.5 . .
O9 C22B N1B 121.3(11) . .
O9 C22B C24A 119.1(11) . .
N1B C22B C24A 119.5(12) . .
C10 C11A H11A 121.0 . .
C12A C11A C10 117.9(11) . .
C12A C11A H11A 121.0 . .
C16A O8A C13A 118.2(10) . .
O8A C13A C14 122.4(10) . .
C12A C13A C14 120.9(11) . .
C12A C13A O8A 115.4(12) . .
C16A C17A H17A 120.0 . .
C16A C17A C18A 120.0 . .
C18A C17A H17A 120.0 . .
O8A C16A C17A 120.6(9) . .
O8A C16A C21A 118.7(9) . .
C17A C16A C21A 120.0 . .
C16A C21A H21A 120.0 . .
C20A C21A C16A 120.0 . .
C20A C21A H21A 120.0 . .
C21A C20A H20A 120.0 . .
C21A C20A C19A 120.0 . .
C19A C20A H20A 120.0 . .
C20A C19A C8 114.2(6) . 5_575
C18A C19A C8 125.4(6) . 5_575
C18A C19A C20A 120.0 . .
C17A C18A H18A 120.0 . .
C19A C18A C17A 120.0 . .
C19A C18A H18A 120.0 . .
C11A C12A H12A 119.3 . .
C13A C12A C11A 121.4(13) . .
C13A C12A H12A 119.3 . .
C10 C11B H11B 119.0 . .
C12B C11B C10 122.0(14) . .
C12B C11B H11B 119.0 . .
C11B C12B H12B 120.0 . .
C13B C12B C11B 119.9(16) . .
C13B C12B H12B 120.0 . .
C14 C13B O8B 124.9(13) . .
C12B C13B C14 119.4(14) . .
C12B C13B O8B 115.5(14) . .
C16B O8B C13B 119.6(12) . .
O8B C16B C21B 118.7(9) . .
O8B C16B C17B 120.7(10) . .
C21B C16B C17B 120.0 . .
C16B C21B H21B 120.0 . .
C16B C21B C20B 120.0 . .
C20B C21B H21B 120.0 . .
C21B C20B H20B 120.0 . .
C19B C20B C21B 120.0 . .
C19B C20B H20B 120.0 . .
C20B C19B C8 124.7(6) . 5_575
C20B C19B C18B 120.0 . .
C18B C19B C8 115.1(6) . 5_575
C19B C18B H18B 120.0 . .
C17B C18B C19B 120.0 . .
C17B C18B H18B 120.0 . .
C16B C17B H17B 120.0 . .
C18B C17B C16B 120.0 . .
C18B C17B H17B 120.0 . .
C22A N1A C25 117.5(18) . .
C22A N1A C24B 117(2) . .
C24B N1A C25 124(2) . .
O9 C22A N1A 122(2) . .
O9 C22A C23B 125(4) . .
N1A C22A C23B 113(4) . .

loop_
_geom_bond_atom_site_label_1
_geom_bond_atom_site_label_2
_geom_bond_distance
_geom_bond_site_symmetry_2
Eu1 O6 2.360(4) .
Eu1 O5 2.471(5) .
Eu1 O3 2.565(4) .
Eu1 O2 2.435(4) .
Eu1 O10 2.428(4) .
Eu1 O4 2.475(4) .
Eu1 O9 2.283(4) .
Eu1 O7 2.294(4) 7_565
Eu1 C7 2.866(6) .
Eu1 C8 2.821(6) .
O6 C9 1.248(8) .
O5 C8 1.253(8) .
O1 C1 1.380(7) .
O1 C1 1.380(7) 2_655
O3 C7 1.263(7) .
O2 C7 1.261(7) .
O10 H10A 0.8742 .
O10 H10B 0.8743 .
O4 C8 1.279(8) .
O9 C22B 1.247(12) .
O9 C22A 1.27(2) .
O7 Eu1 2.294(4) 7_565
O7 C9 1.249(7) .
N1B C25 1.479(11) .
N1B C23A 1.48(2) .
N1B C22B 1.317(16) .
C4 C7 1.493(8) .
C4 C5 1.389(9) .
C4 C3 1.395(9) .
C10 C9 1.499(8) .
C10 C15 1.371(9) .
C10 C11A 1.489(14) .
C10 C11B 1.438(18) .
C5 H5 0.9300 .
C5 C6 1.389(9) .
C8 C19A 1.48(5) 5_575
C8 C19B 1.53(5) 5_575
C3 H3 0.9300 .
C3 C2 1.383(9) .
C25 H25D 0.9600 .
C25 H25E 0.9600 .
C25 H25F 0.9600 .
C25 H25A 0.9600 .
C25 H25B 0.9600 .
C25 H25C 0.9600 .
C25 N1A 1.494(16) .
C15 H15 0.9300 .
C15 C14 1.382(10) .
C2 H2 0.9300 .
C2 C1 1.397(10) .
C1 C6 1.376(10) .
C6 H6 0.9300 .
C14 H14A 0.9300 .
C14 H14 0.9300 .
C14 C13A 1.508(15) .
C14 C13B 1.375(18) .
C24A H24A 0.9600 .
C24A H24B 0.9600 .
C24A H24C 0.9600 .
C24A C22B 1.51(2) .
C23A H23A 0.9600 .
C23A H23B 0.9600 .
C23A H23C 0.9600 .
C11A H11A 0.9300 .
C11A C12A 1.389(18) .
O8A C13A 1.379(15) .
O8A C16A 1.374(11) .
C13A C12A 1.351(18) .
C17A H17A 0.9300 .
C17A C16A 1.3900 .
C17A C18A 1.3900 .
C16A C21A 1.3900 .
C21A H21A 0.9300 .
C21A C20A 1.3900 .
C20A H20A 0.9300 .
C20A C19A 1.3900 .
C19A C8 1.482(8) 5_575
C19A C18A 1.3900 .
C18A H18A 0.9300 .
C12A H12A 0.9300 .
C11B H11B 0.9300 .
C11B C12B 1.35(2) .
C12B H12B 0.9300 .
C12B C13B 1.37(2) .
C13B O8B 1.382(19) .
O8B C16B 1.367(13) .
C16B C21B 1.3900 .
C16B C17B 1.3900 .
C21B H21B 0.9300 .
C21B C20B 1.3900 .
C20B H20B 0.9300 .
C20B C19B 1.3900 .
C19B C8 1.526(9) 5_575
C19B C18B 1.3900 .
C18B H18B 0.9300 .
C18B C17B 1.3900 .
C17B H17B 0.9300 .
N1A C22A 1.31(3) .
N1A C24B 1.47(2) .
C22A C23B 1.51(3) .
C23B H23D 0.9600 .
C23B H23E 0.9600 .
C23B H23F 0.9600 .
C24B H24D 0.9600 .
C24B H24E 0.9600 .
C24B H24F 0.9600 .

loop_
_geom_torsion_atom_site_label_1
_geom_torsion_atom_site_label_2
_geom_torsion_atom_site_label_3
_geom_torsion_atom_site_label_4
_geom_torsion
_geom_torsion_site_symmetry_1
_geom_torsion_site_symmetry_4
Eu1 O6 C9 O7 -19.7(10) . .
Eu1 O6 C9 C10 159.6(5) . .
Eu1 O5 C8 O4 -13.5(6) . .
Eu1 O5 C8 C19A 166.5(11) . 5_575
Eu1 O5 C8 C19B 165.5(14) . 5_575
Eu1 O3 C7 O2 12.8(6) . .
Eu1 O3 C7 C4 -165.0(5) . .
Eu1 O2 C7 O3 -13.6(6) . .
Eu1 O2 C7 C4 164.3(4) . .
Eu1 O4 C8 O5 13.4(6) . .
Eu1 O4 C8 C19A -166.6(13) . 5_575
Eu1 O4 C8 C19B -165.7(11) . 5_575
Eu1 O9 C22B N1B -162.0(13) . .
Eu1 O9 C22B C24A 22(3) . .
Eu1 O9 C22A N1A 169.2(16) . .
Eu1 O9 C22A C23B -4(9) . .
Eu1 O7 C9 O6 -57(2) 7_565 .
Eu1 O7 C9 C10 123.2(18) 7_565 .
O6 Eu1 O5 C8 -73.2(4) . .
O6 Eu1 O3 C7 -163.1(4) . .
O6 Eu1 O2 C7 174.8(3) . .
O6 Eu1 O4 C8 78.0(3) . .
O6 Eu1 O9 C22B 124.2(19) . .
O6 Eu1 O9 C22A -28(3) . .
O6 Eu1 C7 O3 149.4(8) . .
O6 Eu1 C7 O2 -17.4(11) . .
O6 Eu1 C7 C4 -95.0(19) . .
O6 Eu1 C8 O5 99.4(4) . .
O6 Eu1 C8 O4 -93.7(3) . .
O6 Eu1 C8 C19A 42(6) . 5_575
O6 Eu1 C8 C19B -35(5) . 5_575
O5 Eu1 O6 C9 -128.6(6) . .
O5 Eu1 O3 C7 -113.0(4) . .
O5 Eu1 O2 C7 88.4(4) . .
O5 Eu1 O4 C8 -7.3(3) . .
O5 Eu1 O9 C22B -157.3(19) . .
O5 Eu1 O9 C22A 51(3) . .
O5 Eu1 C7 O3 69.6(4) . .
O5 Eu1 C7 O2 -97.2(4) . .
O5 Eu1 C7 C4 -174.7(17) . .
O5 Eu1 C8 O4 166.8(6) . .
O5 Eu1 C8 C19A -57(6) . 5_575
O5 Eu1 C8 C19B -134(5) . 5_575
O1 C1 C6 C5 175.7(6) . .
O3 Eu1 O6 C9 -76.8(8) . .
O3 Eu1 O5 C8 120.9(4) . .
O3 Eu1 O2 C7 7.4(3) . .
O3 Eu1 O4 C8 -83.6(3) . .
O3 Eu1 O9 C22B -63.9(19) . .
O3 Eu1 O9 C22A 144(3) . .
O3 Eu1 C7 O2 -166.8(6) . .
O3 Eu1 C7 C4 115.6(18) . .
O3 Eu1 C8 O5 -62.3(4) . .
O3 Eu1 C8 O4 104.5(3) . .
O3 Eu1 C8 C19A -120(6) . 5_575
O3 Eu1 C8 C19B 163(5) . 5_575
O2 Eu1 O6 C9 136.6(5) . .
O2 Eu1 O5 C8 70.0(4) . .
O2 Eu1 O3 C7 -7.3(3) . .
O2 Eu1 O4 C8 -124.8(4) . .
O2 Eu1 O9 C22B -61(2) . .
O2 Eu1 O9 C22A 147(3) . .
O2 Eu1 C7 O3 166.8(6) . .
O2 Eu1 C7 C4 -77.5(17) . .
O2 Eu1 C8 O5 -113.5(4) . .
O2 Eu1 C8 O4 53.3(3) . .
O2 Eu1 C8 C19A -171(6) . 5_575
O2 Eu1 C8 C19B 112(5) . 5_575
O10 Eu1 O6 C9 101.0(6) . .
O10 Eu1 O5 C8 -7.8(4) . .
O10 Eu1 O3 C7 19.4(4) . .
O10 Eu1 O2 C7 -148.6(4) . .
O10 Eu1 O4 C8 159.7(4) . .
O10 Eu1 O9 C22B 67(2) . .
O10 Eu1 O9 C22A -85(3) . .
O10 Eu1 C7 O3 -163.2(3) . .
O10 Eu1 C7 O2 29.9(4) . .
O10 Eu1 C7 C4 -47.6(17) . .
O10 Eu1 C8 O5 173.5(4) . .
O10 Eu1 C8 O4 -19.6(3) . .
O10 Eu1 C8 C19A 116(6) . 5_575
O10 Eu1 C8 C19B 39(5) . 5_575
O4 Eu1 O6 C9 176.9(6) . .
O4 Eu1 O5 C8 7.4(3) . .
O4 Eu1 O3 C7 -62.2(4) . .
O4 Eu1 O2 C7 135.0(4) . .
O4 Eu1 O9 C22B -171.1(19) . .
O4 Eu1 O9 C22A 37(3) . .
O4 Eu1 C7 O3 122.9(3) . .
O4 Eu1 C7 O2 -43.9(4) . .
O4 Eu1 C7 C4 -121.4(17) . .
O4 Eu1 C8 O5 -166.8(6) . .
O4 Eu1 C8 C19A 136(6) . 5_575
O4 Eu1 C8 C19B 59(5) . 5_575
O9 Eu1 O6 C9 -50.1(6) . .
O9 Eu1 O5 C8 -159.0(4) . .
O9 Eu1 O3 C7 170.1(4) . .
O9 Eu1 O2 C7 3.9(4) . .
O9 Eu1 O4 C8 9.7(4) . .
O9 Eu1 C7 O3 -10.2(4) . .
O9 Eu1 C7 O2 -177.0(3) . .
O9 Eu1 C7 C4 105.5(17) . .
O9 Eu1 C8 O5 20.9(4) . .
O9 Eu1 C8 O4 -172.2(3) . .
O9 Eu1 C8 C19A -36(6) . 5_575
O9 Eu1 C8 C19B -114(5) . 5_575
O7 Eu1 O6 C9 28.8(6) 7_565 .
O7 Eu1 O5 C8 -164.9(4) 7_565 .
O7 Eu1 O3 C7 88.4(4) 7_565 .
O7 Eu1 O2 C7 -73.7(4) 7_565 .
O7 Eu1 O4 C8 167.1(3) 7_565 .
O7 Eu1 O9 C22B 20.5(19) 7_565 .
O7 Eu1 O9 C22A -132(3) 7_565 .
O7 Eu1 C7 O3 -88.4(4) 7_565 .
O7 Eu1 C7 O2 104.8(4) 7_565 .
O7 Eu1 C7 C4 27.3(17) 7_565 .
O7 Eu1 C8 O5 131.1(13) 7_565 .
O7 Eu1 C8 O4 -62.1(15) 7_565 .
O7 Eu1 C8 C19A 74(7) 7_565 5_575
O7 Eu1 C8 C19B -3(5) 7_565 5_575
N1B C25 N1A C22A -3.0(12) . .
N1B C25 N1A C24B -166(3) . .
C4 C5 C6 C1 0.6(11) . .
C4 C3 C2 C1 0.3(10) . .
C7 Eu1 O6 C9 149.5(8) . .
C7 Eu1 O5 C8 96.4(4) . .
C7 Eu1 O4 C8 -106.7(3) . .
C7 Eu1 O9 C22B -59.4(19) . .
C7 Eu1 O9 C22A 149(3) . .
C7 Eu1 C8 O5 -89.2(4) . .
C7 Eu1 C8 O4 77.7(3) . .
C7 Eu1 C8 C19A -146(6) . 5_575
C7 Eu1 C8 C19B 136(5) . 5_575
C7 C4 C5 C6 177.7(6) . .
C7 C4 C3 C2 -178.1(6) . .
C10 C15 C14 C13A -21.6(14) . .
C10 C15 C14 C13B 24.5(16) . .
C10 C11A C12A C13A 8(2) . .
C10 C11B C12B C13B -12(3) . .
C5 C4 C7 Eu1 -109.1(17) . .
C5 C4 C7 O3 -0.8(9) . .
C5 C4 C7 O2 -178.6(6) . .
C5 C4 C3 C2 -0.3(9) . .
C8 Eu1 O6 C9 -155.2(6) . .
C8 Eu1 O3 C7 -89.9(4) . .
C8 Eu1 O2 C7 113.1(4) . .
C8 Eu1 O9 C22B -166.6(19) . .
C8 Eu1 O9 C22A 41(3) . .
C8 Eu1 C7 O3 96.5(4) . .
C8 Eu1 C7 O2 -70.3(4) . .
C8 Eu1 C7 C4 -147.9(17) . .
C8 C19A C18A C17A -172.7(10) 5_575 .
C8 C19B C18B C17B -175.3(9) 5_575 .
C9 C10 C15 C14 -176.5(8) . .
C9 C10 C11A C12A -177.1(12) . .
C9 C10 C11B C12B 172.3(15) . .
C3 C4 C7 Eu1 68.7(19) . .
C3 C4 C7 O3 177.0(6) . .
C3 C4 C7 O2 -0.9(8) . .
C3 C4 C5 C6 -0.1(10) . .
C3 C2 C1 O1 -176.4(6) . .
C3 C2 C1 C6 0.1(11) . .
C25 N1B C22B O9 175.9(8) . .
C25 N1B C22B C24A -8.3(16) . .
C25 N1A C22A O9 -171.8(14) . .
C25 N1A C22A C23B 2(8) . .
C15 C10 C9 O6 -17.7(12) . .
C15 C10 C9 O7 161.6(8) . .
C15 C10 C11A C12A -15.0(18) . .
C15 C10 C11B C12B 20(2) . .
C15 C14 C13A O8A -180.0(11) . .
C15 C14 C13A C12A 13.4(18) . .
C15 C14 C13B C12B -14(2) . .
C15 C14 C13B O8B 171.7(14) . .
C2 C1 C6 C5 -0.6(11) . .
C1 O1 C1 C2 -136.7(7) 2_655 .
C1 O1 C1 C6 46.9(6) 2_655 .
C14 C13A C12A C11A -7(2) . .
C14 C13B O8B C16B 4(3) . .
C23A N1B C25 N1A -178(4) . .
C23A N1B C22B O9 1(4) . .
C23A N1B C22B C24A 176(4) . .
C22B O9 C22A N1A 2.9(11) . .
C22B O9 C22A C23B -170(9) . .
C22B N1B C25 N1A 7.3(12) . .
C11A C10 C9 O6 143.4(9) . .
C11A C10 C9 O7 -37.3(11) . .
C11A C10 C15 C14 22.9(14) . .
C11A C10 C11B C12B -88.0(19) . .
O8A C13A C12A C11A -174.7(14) . .
O8A C16A C21A C20A -170.1(10) . .
C13A C14 C13B C12B 82.9(19) . .
C13A C14 C13B O8B -92(2) . .
C13A O8A C16A C17A 79.8(14) . .
C13A O8A C16A C21A -110.1(12) . .
C17A C16A C21A C20A 0.0 . .
C16A O8A C13A C14 24(2) . .
C16A O8A C13A C12A -169.0(13) . .
C16A C17A C18A C19A 0.0 . .
C16A C21A C20A C19A 0.0 . .
C21A C20A C19A C8 173.5(9) . 5_575
C21A C20A C19A C18A 0.0 . .
C20A C19A C18A C17A 0.0 . .
C18A C17A C16A O8A 169.9(10) . .
C18A C17A C16A C21A 0.0 . .
C11B C10 C9 O6 -166.8(10) . .
C11B C10 C9 O7 12.6(13) . .
C11B C10 C15 C14 -26.3(14) . .
C11B C10 C11A C12A 79.3(16) . .
C11B C12B C13B C14 8(3) . .
C11B C12B C13B O8B -176.8(18) . .
C12B C13B O8B C16B -170.6(16) . .
C13B C14 C13A O8A 75.2(16) . .
C13B C14 C13A C12A -91.5(18) . .
C13B O8B C16B C21B -119.3(14) . .
C13B O8B C16B C17B 69.5(17) . .
O8B C16B C21B C20B -171.2(11) . .
O8B C16B C17B C18B 171.1(11) . .
C16B C21B C20B C19B 0.0 . .
C21B C16B C17B C18B 0.0 . .
C21B C20B C19B C8 174.8(9) . 5_575
C21B C20B C19B C18B 0.0 . .
C20B C19B C18B C17B 0.0 . .
C19B C18B C17B C16B 0.0 . .
C17B C16B C21B C20B 0.0 . .
C22A O9 C22B N1B 2.4(16) . .
C22A O9 C22B C24A -173(3) . .
C24B N1A C22A O9 -8(3) . .
C24B N1A C22A C23B 166(8) . .
